data_7049869
loop_
_publ_author_name
'Sch\"one, Sebastian'
'M\"arz, Juliane'
'Stumpf, Thorsten'
'Ikeda-Ohno, Atsushi'

_publ_section_title
;
 Mixed-valent neptunium oligomer complexes based on cation-cation
 interactions.
;
_journal_issue 20
_journal_name_full 'Dalton transactions (Cambridge, England : 2003)'
_journal_page_first 6700
_journal_page_last 6703
_journal_paper_doi 10.1039/c9dt01056d
_journal_volume 48
_journal_year 2019
_chemical_formula_sum 'C24 H48 Cl7 Np4 O12'
_chemical_formula_weight 1724.77
_space_group_crystal_system monoclinic
_space_group_IT_number 15
_space_group_name_Hall '-C 2yc'
_space_group_name_H-M_alt 'C 1 2/c 1'
_symmetry_space_group_name_Hall '-C 2yc'
_symmetry_space_group_name_H-M 'C 1 2/c 1'
_atom_sites_solution_hydrogens geom
_audit_update_record
;
2019-04-10 deposited with the CCDC.    2019-04-16 downloaded from the CCDC.
;
_cell_angle_alpha 90
_cell_angle_beta 91.406(2)
_cell_angle_gamma 90
_cell_formula_units_Z 8
_cell_length_a 15.009(4)
_cell_length_b 14.159(3)
_cell_length_c 40.069(9)
_cell_measurement_reflns_used 9921
_cell_measurement_temperature 100.(2)
_cell_measurement_theta_max 18.8889
_cell_measurement_theta_min 2.2410
_cell_volume 8513(3)
_computing_cell_refinement 'SAINT V8.37A (Bruker AXS Inc., 2015)'
_computing_data_reduction 'SAINT V8.37A (Bruker AXS Inc., 2015)'
_computing_molecular_graphics 'shelXle (C.B. Huebschle, rev 807)'
_computing_structure_refinement 'SHELXL-2014/7 (Sheldrick, 2014)'
_computing_structure_solution 'XT, VERSION 2014/5'
_diffrn_ambient_temperature 100.(2)
_diffrn_detector_area_resol_mean 10.4167
_diffrn_measured_fraction_theta_full 0.993
_diffrn_measured_fraction_theta_max 0.993
_diffrn_measurement_device_type 'Bruker D8 Venture'
_diffrn_measurement_method 'generic \f and \o scans'
_diffrn_radiation_type 'Mo K\a'
_diffrn_radiation_wavelength 0.71073
_diffrn_reflns_av_R_equivalents 0.0596
_diffrn_reflns_av_unetI/netI 0.0465
_diffrn_reflns_limit_h_max 16
_diffrn_reflns_limit_h_min -16
_diffrn_reflns_limit_k_max 15
_diffrn_reflns_limit_k_min -15
_diffrn_reflns_limit_l_max 44
_diffrn_reflns_limit_l_min -44
_diffrn_reflns_number 31324
_diffrn_reflns_theta_full 23.26
_diffrn_reflns_theta_max 23.26
_diffrn_reflns_theta_min 2.21
_exptl_absorpt_coefficient_mu 10.173
_exptl_absorpt_correction_T_max 0.65
_exptl_absorpt_correction_T_min 0.38
_exptl_absorpt_correction_type multi-scan
_exptl_absorpt_process_details
;
SADABS-2016/2 - Bruker AXS area detector scaling and absorption correction
;
_exptl_crystal_colour 'pale blue'
_exptl_crystal_density_diffrn 2.692
_exptl_crystal_density_method 'not measured'
_exptl_crystal_description plate
_exptl_crystal_F_000 6232
_exptl_crystal_size_max 0.073
_exptl_crystal_size_mid 0.070
_exptl_crystal_size_min 0.046
_refine_diff_density_max 6.554
_refine_diff_density_min -5.358
_refine_ls_extinction_method none
_refine_ls_goodness_of_fit_ref 1.357
_refine_ls_hydrogen_treatment constr
_refine_ls_matrix_type full
_refine_ls_number_parameters 418
_refine_ls_number_reflns 6089
_refine_ls_number_restraints 972
_refine_ls_restrained_S_all 1.263
_refine_ls_R_factor_all 0.1465
_refine_ls_R_factor_gt 0.1402
_refine_ls_shift/su_max 0.000
_refine_ls_shift/su_mean 0.000
_refine_ls_structure_factor_coef Fsqd
_refine_ls_weighting_details 'w=1/[\s^2^(Fo^2^)+(0.0001P)^2^+6904.4873P] where P=(Fo^2^+2Fc^2^)/3'
_refine_ls_weighting_scheme calc
_refine_ls_wR_factor_gt 0.3222
_refine_ls_wR_factor_ref 0.3248
_reflns_number_gt 5620
_reflns_number_total 6089
_reflns_threshold_expression 'I > 2\s(I)'
_cod_data_source_file c9dt01056d2.cif
_cod_data_source_block sc212_neu
_cod_depositor_comments
;
The following automatic conversions were performed:

'_exptl_absorpt_correction_type' value 'Multi-Scan' changed to
'multi-scan' according to
/home/data/users/saulius/crontab/automatic-downloads/rss-feeds/RSC/lib/dictionaries/cif_core.dic
dictionary named 'cif_core.dic' version 2.4.2 from 2011-04-26.

Automatic conversion script
Id: cif_fix_values 4973 2017-02-22 13:04:09Z antanas 

 Adding full bibliography for 7049868--7049869.cif.
;
_cod_original_cell_volume 8513.(3)
_cod_database_code 7049869

loop_
_space_group_symop_operation_xyz
'x, y, z'
'-x, y, -z+1/2'
'x+1/2, y+1/2, z'
'-x+1/2, y+1/2, -z+1/2'
'-x, -y, -z'
'x, -y, z-1/2'
'-x+1/2, -y+1/2, -z'
'x+1/2, -y+1/2, z-1/2'

loop_
_atom_site_type_symbol
_atom_site_label
_atom_site_fract_x
_atom_site_fract_y
_atom_site_fract_z
_atom_site_U_iso_or_equiv
_atom_site_adp_type
_atom_site_calc_flag
_atom_site_refinement_flags_adp
_atom_site_refinement_flags_posn
_atom_site_occupancy
Np Np1 0.27245(13) 0.10208(14) 0.59854(5) 0.0249(5) Uani d U . 1
Np Np2 0.44203(13) 0.26735(14) 0.65306(5) 0.0229(5) Uani d U . 1
Np Np3 0.21570(13) 0.38152(14) 0.59670(5) 0.0241(5) Uani d U . 1
Np Np4 0.17096(13) 0.20376(14) 0.68414(5) 0.0244(5) Uani d U . 1
Cl Cl1 0.3353(10) -0.0560(9) 0.6209(4) 0.041(3) Uani d U . 1
Cl Cl2 0.3569(10) 0.1003(10) 0.5422(4) 0.042(3) Uani d U . 1
Cl Cl3 0.1277(10) 0.0313(10) 0.5734(4) 0.043(3) Uani d U . 1
Cl Cl4 0.4027(9) 0.4010(9) 0.6028(3) 0.033(3) Uani d U . 1
Cl Cl5 0.0763(8) 0.3193(9) 0.6365(3) 0.028(3) Uani d U . 1
Cl Cl6 0.3498(8) 0.1832(9) 0.7064(3) 0.030(3) Uani d U . 1
Cl Cl7 0.2755(7) 0.3590(9) 0.6645(3) 0.024(2) Uani d U . 1
O O1 0.382(2) 0.172(2) 0.6252(9) 0.027(4) Uani d U . 1
O O2 0.498(2) 0.350(2) 0.6781(9) 0.027(5) Uani d U . 1
O O3 0.238(2) 0.254(2) 0.5862(8) 0.026(4) Uani d U . 1
O O4 0.189(2) 0.505(2) 0.6039(9) 0.029(5) Uani d U . 1
O O5 0.200(2) 0.130(2) 0.6461(8) 0.026(4) Uani d U . 1
O O6 0.139(2) 0.265(2) 0.7209(9) 0.026(5) Uani d U . 1
O O7 0.545(2) 0.1492(19) 0.6764(8) 0.033(5) Uani d U D 1
C C1 0.527(3) 0.048(2) 0.6706(11) 0.036(10) Uani d U D 1
H H1A 0.4622 0.0363 0.6672 0.043 Uiso calc U R 1
H H1B 0.5585 0.025 0.6508 0.043 Uiso calc U R 1
C C2 0.560(4) 0.000(3) 0.7009(13) 0.060(14) Uani d U D 1
H H2A 0.5115 -0.0086 0.7167 0.072 Uiso calc U R 1
H H2B 0.5851 -0.0623 0.6953 0.072 Uiso calc U R 1
C C3 0.628(4) 0.059(3) 0.7154(13) 0.054(13) Uani d U D 1
H H3A 0.6873 0.0433 0.7065 0.064 Uiso calc U R 1
H H3B 0.6305 0.0523 0.74 0.064 Uiso calc U R 1
C C4 0.599(3) 0.158(2) 0.7052(10) 0.030(9) Uani d U D 1
H H4A 0.5657 0.1879 0.7233 0.036 Uiso calc U R 1
H H4B 0.6518 0.1971 0.7005 0.036 Uiso calc U R 1
O O8 0.5624(18) 0.253(2) 0.6133(7) 0.032(5) Uani d U D 1
C C5 0.657(2) 0.278(4) 0.6185(10) 0.044(12) Uani d U D 1
H H5A 0.6639 0.3466 0.6231 0.053 Uiso calc U R 1
H H5B 0.6835 0.2425 0.6376 0.053 Uiso calc U R 1
C C6 0.701(2) 0.253(4) 0.5875(11) 0.045(11) Uani d U D 1
H H6A 0.7432 0.3029 0.5812 0.054 Uiso calc U R 1
H H6B 0.7343 0.1931 0.5905 0.054 Uiso calc U R 1
C C7 0.634(3) 0.242(4) 0.5619(9) 0.051(12) Uani d U D 1
H H7A 0.6502 0.1912 0.5462 0.062 Uiso calc U R 1
H H7B 0.6246 0.3014 0.5494 0.062 Uiso calc U R 1
C C8 0.552(3) 0.215(4) 0.5812(10) 0.051(12) Uani d U D 1
H H8A 0.4975 0.2413 0.57 0.061 Uiso calc U R 1
H H8B 0.5456 0.1457 0.5824 0.061 Uiso calc U R 1
O O9 0.267(2) 0.425(2) 0.5406(8) 0.036(5) Uani d U D 1
C C9 0.333(3) 0.370(2) 0.5217(12) 0.037(8) Uani d U D 1
H H9A 0.3568 0.3169 0.5352 0.044 Uiso calc U R 1
H H9B 0.3059 0.345 0.5008 0.044 Uiso calc U R 1
C C10 0.404(3) 0.438(3) 0.5146(15) 0.053(12) Uani d U D 1
H H10A 0.4545 0.429 0.5304 0.063 Uiso calc U R 1
H H10B 0.4249 0.4282 0.4917 0.063 Uiso calc U R 1
C C11 0.370(3) 0.531(3) 0.5177(17) 0.057(13) Uani d U D 1
H H11A 0.3687 0.564 0.4958 0.068 Uiso calc U R 1
H H11B 0.407 0.5686 0.5336 0.068 Uiso calc U R 1
C C12 0.276(3) 0.519(2) 0.5304(14) 0.052(10) Uani d U D 1
H H12A 0.2664 0.5626 0.5494 0.062 Uiso calc U R 1
H H12B 0.2318 0.5342 0.5124 0.062 Uiso calc U R 1
O O10 0.0868(19) 0.365(2) 0.5592(8) 0.034(5) Uani d U D 1
C C13 0.010(3) 0.430(3) 0.5561(17) 0.075(17) Uani d U D 1
H H13A -0.0103 0.4497 0.5784 0.09 Uiso calc U R 1
H H13B 0.0248 0.4865 0.543 0.09 Uiso calc U R 1
C C14 -0.060(3) 0.374(5) 0.5387(17) 0.091(17) Uani d U D 1
H H14A -0.099 0.344 0.5551 0.109 Uiso calc U R 1
H H14B -0.0964 0.4154 0.524 0.109 Uiso calc U R 1
C C15 -0.017(3) 0.304(4) 0.5195(14) 0.063(15) Uani d U D 1
H H15A -0.0065 0.3264 0.4965 0.076 Uiso calc U R 1
H H15B -0.0523 0.245 0.5185 0.076 Uiso calc U R 1
C C16 0.071(3) 0.288(3) 0.5383(14) 0.050(13) Uani d U D 1
H H16A 0.0682 0.2291 0.5517 0.06 Uiso calc U R 1
H H16B 0.1202 0.2812 0.5223 0.06 Uiso calc U R 1
O O11 0.0171(17) 0.155(2) 0.6824(8) 0.029(5) Uani d U D 1
C C17 -0.020(3) 0.095(3) 0.6553(12) 0.042(11) Uani d U D 1
H H17A 0.0186 0.0965 0.6357 0.051 Uiso calc U R 1
H H17B -0.0272 0.0293 0.6628 0.051 Uiso calc U R 1
C C18 -0.107(3) 0.137(5) 0.6469(13) 0.071(16) Uani d U D 1
H H18A -0.1023 0.1801 0.6275 0.085 Uiso calc U R 1
H H18B -0.1508 0.087 0.641 0.085 Uiso calc U R 1
C C19 -0.136(2) 0.189(4) 0.6752(14) 0.056(14) Uani d U D 1
H H19A -0.1755 0.1492 0.6891 0.067 Uiso calc U R 1
H H19B -0.1691 0.2462 0.6682 0.067 Uiso calc U R 1
C C20 -0.051(2) 0.213(3) 0.6940(11) 0.036(9) Uani d U D 1
H H20A -0.0353 0.2803 0.6902 0.043 Uiso calc U R 1
H H20B -0.0581 0.2036 0.7183 0.043 Uiso calc U R 1
O O12 0.174(2) 0.052(2) 0.7127(8) 0.037(5) Uani d U D 1
C C21 0.120(4) 0.026(3) 0.7415(12) 0.050(12) Uani d U D 1
H H21A 0.1409 0.06 0.7618 0.061 Uiso calc U R 1
H H21B 0.0566 0.0413 0.737 0.061 Uiso calc U R 1
C C22 0.132(3) -0.076(3) 0.7455(11) 0.037(7) Uani d U D 1
H H22A 0.1357 -0.0926 0.7695 0.044 Uiso calc U R 1
H H22B 0.0815 -0.1104 0.735 0.044 Uiso calc U R 1
C C23 0.213(3) -0.102(3) 0.7299(11) 0.037(7) Uani d U D 1
H H23A 0.2093 -0.1662 0.7205 0.044 Uiso calc U R 1
H H23B 0.2645 -0.0981 0.7458 0.044 Uiso calc U R 1
C C24 0.221(4) -0.028(3) 0.7024(11) 0.054(12) Uani d U D 1
H H24A 0.2841 -0.0127 0.6988 0.064 Uiso calc U R 1
H H24B 0.1945 -0.0528 0.6812 0.064 Uiso calc U R 1

loop_
_atom_site_aniso_label
_atom_site_aniso_U_11
_atom_site_aniso_U_22
_atom_site_aniso_U_33
_atom_site_aniso_U_12
_atom_site_aniso_U_13
_atom_site_aniso_U_23
Np1 0.0234(11) 0.0166(10) 0.0344(12) 0.0022(8) -0.0084(8) -0.0067(9)
Np2 0.0179(10) 0.0162(10) 0.0342(11) -0.0001(8) -0.0093(8) -0.0046(8)
Np3 0.0230(10) 0.0170(10) 0.0320(11) 0.0029(8) -0.0039(8) -0.0008(8)
Np4 0.0247(11) 0.0165(10) 0.0317(11) 0.0011(8) -0.0028(8) -0.0011(8)
Cl1 0.042(7) 0.020(5) 0.059(8) -0.002(5) -0.015(6) -0.004(5)
Cl2 0.051(7) 0.034(7) 0.040(6) 0.012(6) -0.005(5) -0.007(5)
Cl3 0.040(7) 0.036(7) 0.053(8) -0.010(6) -0.019(6) -0.009(6)
Cl4 0.033(5) 0.028(6) 0.037(6) -0.003(4) -0.006(4) 0.001(5)
Cl5 0.022(5) 0.020(5) 0.041(6) 0.002(4) -0.003(4) 0.002(4)
Cl6 0.024(5) 0.029(6) 0.037(6) 0.004(4) -0.008(4) 0.003(5)
Cl7 0.014(4) 0.028(5) 0.030(5) 0.005(4) -0.006(3) 0.005(4)
O1 0.024(7) 0.020(7) 0.037(8) 0.000(5) -0.008(5) -0.003(5)
O2 0.018(9) 0.024(8) 0.038(9) 0.002(6) -0.006(7) -0.007(7)
O3 0.024(8) 0.020(5) 0.034(8) 0.000(5) -0.004(6) -0.002(5)
O4 0.033(11) 0.019(7) 0.035(11) 0.001(6) -0.003(8) 0.000(6)
O5 0.023(8) 0.021(8) 0.035(6) 0.002(6) -0.008(5) -0.001(5)
O6 0.023(10) 0.021(9) 0.035(8) -0.005(7) -0.001(6) -0.002(6)
O7 0.028(9) 0.030(8) 0.040(9) 0.006(6) -0.006(7) -0.001(7)
C1 0.033(19) 0.028(9) 0.046(16) 0.007(8) -0.010(14) -0.001(8)
C2 0.08(3) 0.035(11) 0.06(2) -0.004(12) -0.035(19) 0.007(11)
C3 0.07(2) 0.028(12) 0.06(2) 0.010(11) -0.032(19) -0.002(11)
C4 0.023(16) 0.028(11) 0.039(13) 0.007(10) -0.004(13) -0.001(9)
O8 0.026(7) 0.028(11) 0.043(8) 0.001(7) -0.003(6) -0.004(7)
C5 0.025(9) 0.06(3) 0.049(12) -0.006(10) 0.000(7) -0.013(14)
C6 0.031(10) 0.05(3) 0.050(13) -0.006(10) 0.002(9) -0.012(15)
C7 0.034(12) 0.07(3) 0.050(11) -0.005(15) 0.001(9) -0.014(11)
C8 0.033(11) 0.07(3) 0.049(10) -0.008(14) 0.001(8) -0.019(13)
O9 0.042(9) 0.031(10) 0.033(8) -0.002(7) -0.004(6) 0.000(6)
C9 0.046(14) 0.034(11) 0.031(16) -0.001(9) -0.003(12) 0.000(9)
C10 0.057(13) 0.041(13) 0.06(3) -0.007(11) 0.010(14) -0.005(14)
C11 0.066(16) 0.040(12) 0.07(3) -0.006(10) 0.020(18) -0.001(12)
C12 0.064(16) 0.034(11) 0.06(2) 0.000(9) 0.016(14) 0.008(9)
O10 0.034(7) 0.028(10) 0.039(9) 0.002(6) -0.008(6) 0.002(7)
C13 0.060(13) 0.068(17) 0.10(3) 0.034(13) -0.044(17) -0.035(19)
C14 0.054(12) 0.10(3) 0.12(3) 0.030(13) -0.036(14) -0.06(2)
C15 0.045(15) 0.06(2) 0.08(2) 0.014(14) -0.023(16) -0.03(2)
C16 0.039(14) 0.044(15) 0.07(2) 0.005(12) -0.014(15) -0.017(16)
O11 0.028(6) 0.020(9) 0.038(10) -0.003(5) -0.003(6) 0.001(7)
C17 0.025(10) 0.044(17) 0.058(17) 0.002(10) -0.007(10) -0.020(16)
C18 0.040(12) 0.09(3) 0.079(19) 0.027(15) -0.023(13) -0.05(2)
C19 0.033(9) 0.06(3) 0.07(2) 0.010(10) -0.012(10) -0.03(2)
C20 0.031(9) 0.031(16) 0.045(17) 0.002(9) -0.004(8) -0.004(15)
O12 0.039(10) 0.029(7) 0.043(10) -0.002(6) -0.007(8) 0.006(6)
C21 0.06(2) 0.034(10) 0.057(16) 0.001(10) 0.009(17) 0.012(9)
C22 0.035(14) 0.032(9) 0.044(14) -0.006(8) -0.016(11) 0.006(9)
C23 0.035(14) 0.032(9) 0.044(14) -0.006(8) -0.016(11) 0.006(9)
C24 0.07(2) 0.035(10) 0.058(15) 0.012(12) 0.009(16) 0.014(10)

loop_
_atom_type_symbol
_atom_type_description
_atom_type_scat_dispersion_real
_atom_type_scat_dispersion_imag
_atom_type_scat_source
C C 0.0033 0.0016 'International Tables Vol C Tables 4.2.6.8 and 6.1.1.4'
H H 0.0000 0.0000 'International Tables Vol C Tables 4.2.6.8 and 6.1.1.4'
Cl Cl 0.1484 0.1585 'International Tables Vol C Tables 4.2.6.8 and 6.1.1.4'
Np Np -11.4937 4.1493 'International Tables Vol C Tables 4.2.6.8 and 6.1.1.4'
O O 0.0106 0.0060 'International Tables Vol C Tables 4.2.6.8 and 6.1.1.4'

loop_
_geom_angle_atom_site_label_1
_geom_angle_atom_site_label_2
_geom_angle_atom_site_label_3
_geom_angle
O1 Np1 O5 83.0(12)
O1 Np1 O3 80.6(12)
O5 Np1 O3 84.6(12)
O1 Np1 Cl3 171.2(10)
O5 Np1 Cl3 88.8(9)
O3 Np1 Cl3 95.7(9)
O1 Np1 Cl1 87.9(9)
O5 Np1 Cl1 92.3(9)
O3 Np1 Cl1 168.3(9)
Cl3 Np1 Cl1 95.5(5)
O1 Np1 Cl2 93.1(10)
O5 Np1 Cl2 170.4(9)
O3 Np1 Cl2 86.2(9)
Cl3 Np1 Cl2 94.6(5)
Cl1 Np1 Cl2 96.3(5)
O2 Np2 O1 178.7(15)
O2 Np2 O7 87.2(13)
O1 Np2 O7 91.5(12)
O2 Np2 O8 94.4(13)
O1 Np2 O8 85.0(13)
O7 Np2 O8 74.0(11)
O2 Np2 Cl4 92.8(12)
O1 Np2 Cl4 88.2(10)
O7 Np2 Cl4 148.5(9)
O8 Np2 Cl4 74.5(9)
O2 Np2 Cl6 94.9(12)
O1 Np2 Cl6 85.0(11)
O7 Np2 Cl6 74.9(9)
O8 Np2 Cl6 147.0(9)
Cl4 Np2 Cl6 136.4(4)
O2 Np2 Cl7 90.7(11)
O1 Np2 Cl7 90.5(10)
O7 Np2 Cl7 142.5(9)
O8 Np2 Cl7 143.4(8)
Cl4 Np2 Cl7 69.0(4)
Cl6 Np2 Cl7 68.0(4)
O4 Np3 O3 175.7(15)
O4 Np3 O10 90.8(13)
O3 Np3 O10 85.2(13)
O4 Np3 O9 88.8(13)
O3 Np3 O9 88.6(13)
O10 Np3 O9 73.9(11)
O4 Np3 Cl5 92.4(12)
O3 Np3 Cl5 88.0(11)
O10 Np3 Cl5 74.3(9)
O9 Np3 Cl5 148.2(8)
O4 Np3 Cl4 96.5(11)
O3 Np3 Cl4 86.0(11)
O10 Np3 Cl4 146.8(9)
O9 Np3 Cl4 73.8(8)
Cl5 Np3 Cl4 137.3(4)
O4 Np3 Cl7 91.2(11)
O3 Np3 Cl7 92.9(11)
O10 Np3 Cl7 143.5(9)
O9 Np3 Cl7 142.5(8)
Cl5 Np3 Cl7 69.2(4)
Cl4 Np3 Cl7 68.9(4)
O6 Np4 O5 175.6(15)
O6 Np4 O11 83.5(13)
O5 Np4 O11 93.2(12)
O6 Np4 O12 92.7(14)
O5 Np4 O12 83.7(13)
O11 Np4 O12 76.6(11)
O6 Np4 Cl6 93.6(11)
O5 Np4 Cl6 87.9(10)
O11 Np4 Cl6 151.9(8)
O12 Np4 Cl6 75.6(9)
O6 Np4 Cl7 90.7(11)
O5 Np4 Cl7 93.7(11)
O11 Np4 Cl7 139.0(8)
O12 Np4 Cl7 144.3(9)
Cl6 Np4 Cl7 68.8(4)
O6 Np4 Cl5 97.6(11)
O5 Np4 Cl5 84.2(10)
O11 Np4 Cl5 71.7(8)
O12 Np4 Cl5 145.3(9)
Cl6 Np4 Cl5 136.2(4)
Cl7 Np4 Cl5 68.9(3)
Np2 Cl4 Np3 100.7(4)
Np3 Cl5 Np4 101.2(4)
Np4 Cl6 Np2 101.3(4)
Np4 Cl7 Np3 100.8(4)
Np4 Cl7 Np2 100.7(4)
Np3 Cl7 Np2 98.8(4)
Np2 O1 Np1 158.1(18)
Np3 O3 Np1 154.5(18)
Np4 O5 Np1 153.7(18)
C4 O7 C1 108.2(18)
C4 O7 Np2 127.(2)
C1 O7 Np2 120.(2)
C2 C1 O7 105.(2)
C2 C1 H1A 110.8
O7 C1 H1A 110.8
C2 C1 H1B 110.8
O7 C1 H1B 110.8
H1A C1 H1B 108.8
C3 C2 C1 107.(2)
C3 C2 H2A 110.2
C1 C2 H2A 110.2
C3 C2 H2B 110.2
C1 C2 H2B 110.2
H2A C2 H2B 108.5
C2 C3 C4 103.(2)
C2 C3 H3A 111.1
C4 C3 H3A 111.1
C2 C3 H3B 111.1
C4 C3 H3B 111.1
H3A C3 H3B 109.1
O7 C4 C3 108.(2)
O7 C4 H4A 110.2
C3 C4 H4A 110.2
O7 C4 H4B 110.2
C3 C4 H4B 110.2
H4A C4 H4B 108.5
C8 O8 C5 108.1(18)
C8 O8 Np2 124.(2)
C5 O8 Np2 127.8(19)
C6 C5 O8 106.(2)
C6 C5 H5A 110.6
O8 C5 H5A 110.6
C6 C5 H5B 110.6
O8 C5 H5B 110.6
H5A C5 H5B 108.7
C7 C6 C5 109.(2)
C7 C6 H6A 110.0
C5 C6 H6A 110.0
C7 C6 H6B 110.0
C5 C6 H6B 110.0
H6A C6 H6B 108.4
C6 C7 C8 103.(2)
C6 C7 H7A 111.1
C8 C7 H7A 111.1
C6 C7 H7B 111.1
C8 C7 H7B 111.1
H7A C7 H7B 109.1
O8 C8 C7 107.(2)
O8 C8 H8A 110.3
C7 C8 H8A 110.3
O8 C8 H8B 110.3
C7 C8 H8B 110.3
H8A C8 H8B 108.6
C12 O9 C9 106.3(18)
C12 O9 Np3 122.(3)
C9 O9 Np3 124.(2)
C10 C9 O9 104.(2)
C10 C9 H9A 110.9
O9 C9 H9A 110.9
C10 C9 H9B 110.9
O9 C9 H9B 110.9
H9A C9 H9B 108.9
C11 C10 C9 109.(2)
C11 C10 H10A 109.8
C9 C10 H10A 109.8
C11 C10 H10B 109.8
C9 C10 H10B 109.8
H10A C10 H10B 108.2
C10 C11 C12 105.(2)
C10 C11 H11A 110.7
C12 C11 H11A 110.7
C10 C11 H11B 110.7
C12 C11 H11B 110.7
H11A C11 H11B 108.8
O9 C12 C11 108.(2)
O9 C12 H12A 110.2
C11 C12 H12A 110.2
O9 C12 H12B 110.2
C11 C12 H12B 110.2
H12A C12 H12B 108.5
C16 O10 C13 108.3(18)
C16 O10 Np3 124.(2)
C13 O10 Np3 127.(2)
C14 C13 O10 105.(2)
C14 C13 H13A 110.8
O10 C13 H13A 110.8
C14 C13 H13B 110.8
O10 C13 H13B 110.8
H13A C13 H13B 108.9
C15 C14 C13 108.(2)
C15 C14 H14A 110.1
C13 C14 H14A 110.1
C15 C14 H14B 110.1
C13 C14 H14B 110.1
H14A C14 H14B 108.5
C14 C15 C16 104.(2)
C14 C15 H15A 111.0
C16 C15 H15A 111.0
C14 C15 H15B 111.0
C16 C15 H15B 111.0
H15A C15 H15B 109.0
O10 C16 C15 108.(2)
O10 C16 H16A 110.1
C15 C16 H16A 110.1
O10 C16 H16B 110.1
C15 C16 H16B 110.1
H16A C16 H16B 108.4
C20 O11 C17 108.3(18)
C20 O11 Np4 122.(2)
C17 O11 Np4 122.(2)
C18 C17 O11 105.(2)
C18 C17 H17A 110.7
O11 C17 H17A 110.7
C18 C17 H17B 110.7
O11 C17 H17B 110.7
H17A C17 H17B 108.8
C19 C18 C17 108.(2)
C19 C18 H18A 110.0
C17 C18 H18A 110.0
C19 C18 H18B 110.0
C17 C18 H18B 110.0
H18A C18 H18B 108.4
C18 C19 C20 104.(2)
C18 C19 H19A 111.0
C20 C19 H19A 111.0
C18 C19 H19B 111.0
C20 C19 H19B 111.0
H19A C19 H19B 109.0
O11 C20 C19 108.(2)
O11 C20 H20A 110.1
C19 C20 H20A 110.1
O11 C20 H20B 110.1
C19 C20 H20B 110.1
H20A C20 H20B 108.4
C24 O12 C21 108.3(18)
C24 O12 Np4 126.(2)
C21 O12 Np4 126.(2)
C22 C21 O12 105.(2)
C22 C21 H21A 110.7
O12 C21 H21A 110.7
C22 C21 H21B 110.7
O12 C21 H21B 110.7
H21A C21 H21B 108.8
C23 C22 C21 108.(2)
C23 C22 H22A 110.1
C21 C22 H22A 110.1
C23 C22 H22B 110.1
C21 C22 H22B 110.1
H22A C22 H22B 108.4
C22 C23 C24 103.(2)
C22 C23 H23A 111.1
C24 C23 H23A 111.1
C22 C23 H23B 111.1
C24 C23 H23B 111.1
H23A C23 H23B 109.1
O12 C24 C23 107.(2)
O12 C24 H24A 110.3
C23 C24 H24A 110.3
O12 C24 H24B 110.3
C23 C24 H24B 110.3
H24A C24 H24B 108.5

loop_
_geom_bond_atom_site_label_1
_geom_bond_atom_site_label_2
_geom_bond_distance
Np1 O1 2.18(3)
Np1 O5 2.25(3)
Np1 O3 2.26(3)
Np1 Cl3 2.575(14)
Np1 Cl1 2.581(14)
Np1 Cl2 2.617(15)
Np2 O2 1.75(3)
Np2 O1 1.95(3)
Np2 O7 2.44(3)
Np2 O8 2.45(3)
Np2 Cl4 2.816(13)
Np2 Cl6 2.837(14)
Np2 Cl7 2.863(12)
Np3 O4 1.81(3)
Np3 O3 1.89(3)
Np3 O10 2.43(3)
Np3 O9 2.47(3)
Np3 Cl5 2.804(13)
Np3 Cl4 2.825(13)
Np3 Cl7 2.859(12)
Np4 O6 1.79(3)
Np4 O5 1.91(3)
Np4 O11 2.41(3)
Np4 O12 2.43(3)
Np4 Cl6 2.823(12)
Np4 Cl7 2.824(12)
Np4 Cl5 2.864(12)
O7 C4 1.40(3)
O7 C1 1.48(3)
C1 C2 1.47(3)
C1 H1A 0.99
C1 H1B 0.99
C2 C3 1.42(4)
C2 H2A 0.99
C2 H2B 0.99
C3 C4 1.52(3)
C3 H3A 0.99
C3 H3B 0.99
C4 H4A 0.99
C4 H4B 0.99
O8 C8 1.40(3)
O8 C5 1.48(3)
C5 C6 1.46(3)
C5 H5A 0.99
C5 H5B 0.99
C6 C7 1.42(4)
C6 H6A 0.99
C6 H6B 0.99
C7 C8 1.52(3)
C7 H7A 0.99
C7 H7B 0.99
C8 H8A 0.99
C8 H8B 0.99
O9 C12 1.40(3)
O9 C9 1.48(3)
C9 C10 1.46(3)
C9 H9A 0.99
C9 H9B 0.99
C10 C11 1.42(4)
C10 H10A 0.99
C10 H10B 0.99
C11 C12 1.52(3)
C11 H11A 0.99
C11 H11B 0.99
C12 H12A 0.99
C12 H12B 0.99
O10 C16 1.40(3)
O10 C13 1.47(3)
C13 C14 1.47(3)
C13 H13A 0.99
C13 H13B 0.99
C14 C15 1.42(4)
C14 H14A 0.99
C14 H14B 0.99
C15 C16 1.52(3)
C15 H15A 0.99
C15 H15B 0.99
C16 H16A 0.99
C16 H16B 0.99
O11 C20 1.40(3)
O11 C17 1.48(3)
C17 C18 1.46(3)
C17 H17A 0.99
C17 H17B 0.99
C18 C19 1.42(4)
C18 H18A 0.99
C18 H18B 0.99
C19 C20 1.52(3)
C19 H19A 0.99
C19 H19B 0.99
C20 H20A 0.99
C20 H20B 0.99
O12 C24 1.40(3)
O12 C21 1.48(3)
C21 C22 1.47(3)
C21 H21A 0.99
C21 H21B 0.99
C22 C23 1.42(4)
C22 H22A 0.99
C22 H22B 0.99
C23 C24 1.52(3)
C23 H23A 0.99
C23 H23B 0.99
C24 H24A 0.99
C24 H24B 0.99

loop_
_geom_torsion_atom_site_label_1
_geom_torsion_atom_site_label_2
_geom_torsion_atom_site_label_3
_geom_torsion_atom_site_label_4
_geom_torsion
O10 Np3 O3 Np1 -133.(4)
O9 Np3 O3 Np1 153.(4)
Cl5 Np3 O3 Np1 -59.(4)
Cl4 Np3 O3 Np1 79.(4)
Cl7 Np3 O3 Np1 10.(4)
C4 O7 C1 C2 10.(5)
Np2 O7 C1 C2 -147.(3)
O7 C1 C2 C3 -26.(5)
C1 C2 C3 C4 30.(4)
C1 O7 C4 C3 8.(5)
Np2 O7 C4 C3 163.(3)
C2 C3 C4 O7 -24.(5)
C8 O8 C5 C6 0.(6)
Np2 O8 C5 C6 178.(3)
O8 C5 C6 C7 17.(6)
C5 C6 C7 C8 -26.(5)
C5 O8 C8 C7 -16.(5)
Np2 O8 C8 C7 166.(3)
C6 C7 C8 O8 26.(5)
C12 O9 C9 C10 27.(4)
Np3 O9 C9 C10 -124.(3)
O9 C9 C10 C11 -20.(6)
C9 C10 C11 C12 5.(7)
C9 O9 C12 C11 -24.(5)
Np3 O9 C12 C11 127.(4)
C10 C11 C12 O9 12.(6)
C16 O10 C13 C14 13.(6)
Np3 O10 C13 C14 -162.(4)
O10 C13 C14 C15 -26.(5)
C13 C14 C15 C16 27.(5)
C13 O10 C16 C15 3.(6)
Np3 O10 C16 C15 179.(4)
C14 C15 C16 O10 -19.(6)
C20 O11 C17 C18 12.(5)
Np4 O11 C17 C18 -137.(4)
O11 C17 C18 C19 -24.(5)
C17 C18 C19 C20 25.(5)
C17 O11 C20 C19 3.(6)
Np4 O11 C20 C19 152.(3)
C18 C19 C20 O11 -17.(5)
C24 O12 C21 C22 -4.(6)
Np4 O12 C21 C22 169.(3)
O12 C21 C22 C23 22.(5)
C21 C22 C23 C24 -29.(4)
C21 O12 C24 C23 -13.(5)
Np4 O12 C24 C23 173.(3)
C22 C23 C24 O12 26.(4)
